data_7022338
loop_
_publ_author_name
'Hou, Yin-Ling'
'Xiong, Gang'
'Shen, Bo'
'Zhao, Bin'
'Chen, Zhi'
'Cui, Jian-Zhong'

_publ_section_title
;
 Structures, luminescent and magnetic properties of six lanthanide-organic
 frameworks: observation of slow magnetic relaxation behavior in the DyIII
 compound.
;
_journal_issue 10
_journal_name_full 'Dalton transactions (Cambridge, England : 2003)'
_journal_page_first 3587
_journal_page_last 3596
_journal_paper_doi 10.1039/c2dt32390g
_journal_volume 42
_journal_year 2013
_chemical_formula_sum 'C45 H36 O27 S3 Tb2'
_chemical_formula_weight 1422.76
_chemical_name_systematic
;
?
;
_space_group_IT_number 2
_symmetry_cell_setting triclinic
_symmetry_space_group_name_Hall '-P 1'
_symmetry_space_group_name_H-M 'P -1'
_atom_sites_solution_hydrogens geom
_atom_sites_solution_primary direct
_atom_sites_solution_secondary difmap
_audit_creation_method SHELXL-97
_cell_angle_alpha 102.19(3)
_cell_angle_beta 101.58(3)
_cell_angle_gamma 104.32(3)
_cell_formula_units_Z 2
_cell_length_a 9.2574(19)
_cell_length_b 15.601(3)
_cell_length_c 22.274(4)
_cell_measurement_reflns_used 6026
_cell_measurement_temperature 293(2)
_cell_measurement_theta_max 29.2334
_cell_measurement_theta_min 2.3514
_cell_volume 2936.0(13)
_computing_cell_refinement
;
CrysAlisPro, Oxford Diffraction Ltd.,
Version 1.171.34.44 (release 25-10-2010 CrysAlis171 .NET)
(compiled Oct 25 2010,18:11:34)
;
_computing_data_collection
;
CrysAlisPro, Oxford Diffraction Ltd.,
Version 1.171.34.44 (release 25-10-2010 CrysAlis171 .NET)
(compiled Oct 25 2010,18:11:34)
;
_computing_data_reduction
;
CrysAlisPro, Oxford Diffraction Ltd.,
Version 1.171.34.44 (release 25-10-2010 CrysAlis171 .NET)
(compiled Oct 25 2010,18:11:34)
;
_computing_molecular_graphics 'Bruker SHELXTL'
_computing_publication_material 'Bruker SHELXTL'
_computing_structure_refinement 'SHELXL-97 (Sheldrick, 1997)'
_computing_structure_solution 'SHELXS-97 (Sheldrick, 1990)'
_diffrn_ambient_temperature 293(2)
_diffrn_detector_area_resol_mean 16.2116
_diffrn_measured_fraction_theta_full 0.995
_diffrn_measured_fraction_theta_max 0.995
_diffrn_measurement_device_type 'SuperNova, Single source at offset), Eos'
_diffrn_measurement_method '\w scans'
_diffrn_radiation_monochromator graphite
_diffrn_radiation_source 'fine-focus sealed tube'
_diffrn_radiation_type MoK\a
_diffrn_radiation_wavelength 0.71073
_diffrn_reflns_av_R_equivalents 0.0381
_diffrn_reflns_av_sigmaI/netI 0.0756
_diffrn_reflns_limit_h_max 11
_diffrn_reflns_limit_h_min -10
_diffrn_reflns_limit_k_max 18
_diffrn_reflns_limit_k_min -17
_diffrn_reflns_limit_l_max 26
_diffrn_reflns_limit_l_min -26
_diffrn_reflns_number 19413
_diffrn_reflns_theta_full 25.01
_diffrn_reflns_theta_max 25.01
_diffrn_reflns_theta_min 2.36
_exptl_absorpt_coefficient_mu 2.576
_exptl_absorpt_correction_T_max 0.6268
_exptl_absorpt_correction_T_min 0.6268
_exptl_absorpt_correction_type multi-scan
_exptl_absorpt_process_details
;
CrysAlisPro, Oxford Diffraction Ltd.,
Version 1.171.34.44 (release 25-10-2010 CrysAlis171 .NET)
(compiled Oct 25 2010,18:11:34)
Empirical absorption correction using spherical harmonics,
implemented in SCALE3 ABSPACK scaling algorithm.
;
_exptl_crystal_colour colorless
_exptl_crystal_density_diffrn 1.609
_exptl_crystal_density_meas ?
_exptl_crystal_density_method 'not measured'
_exptl_crystal_description needle
_exptl_crystal_F_000 1400
_exptl_crystal_size_max 0.20
_exptl_crystal_size_mid 0.20
_exptl_crystal_size_min 0.20
_platon_squeeze_details
;
;
_refine_diff_density_max 1.788
_refine_diff_density_min -0.798
_refine_diff_density_rms 0.125
_refine_ls_extinction_method none
_refine_ls_goodness_of_fit_ref 1.013
_refine_ls_hydrogen_treatment constr
_refine_ls_matrix_type full
_refine_ls_number_parameters 700
_refine_ls_number_reflns 10278
_refine_ls_number_restraints 0
_refine_ls_restrained_S_all 1.013
_refine_ls_R_factor_all 0.0581
_refine_ls_R_factor_gt 0.0413
_refine_ls_shift/su_max 0.003
_refine_ls_shift/su_mean 0.000
_refine_ls_structure_factor_coef Fsqd
_refine_ls_weighting_details 'calc w=1/[\s^2^(Fo^2^)+(0.0319P)^2^+0.0000P] where P=(Fo^2^+2Fc^2^)/3'
_refine_ls_weighting_scheme calc
_refine_ls_wR_factor_gt 0.0829
_refine_ls_wR_factor_ref 0.0905
_reflns_number_gt 7845
_reflns_number_total 10278
_reflns_threshold_expression >2sigma(I)
_cod_data_source_file c2dt32390g.txt
_cod_data_source_block 4
_cod_depositor_comments
;
The following automatic conversions were performed:

'_exptl_crystal_density_meas' value 'none' was changed to '?' - the
value is perceived as not measured.

Automatic conversion script
Id: cif_fix_values 3008 2015-01-20 13:52:24Z robertas 
;
_cod_original_cell_volume 2936.0(10)
_cod_original_sg_symbol_H-M P-1
_cod_database_code 7022338

loop_
_symmetry_equiv_pos_as_xyz
'x, y, z'
'-x, -y, -z'

loop_
_atom_site_label
_atom_site_type_symbol
_atom_site_fract_x
_atom_site_fract_y
_atom_site_fract_z
_atom_site_U_iso_or_equiv
_atom_site_adp_type
_atom_site_occupancy
_atom_site_symmetry_multiplicity
_atom_site_calc_flag
_atom_site_refinement_flags
Tb1 Tb 0.51526(3) 0.860583(19) 0.802175(13) 0.02307(9) Uani 1 1 d .
Tb2 Tb 0.03181(3) 0.911887(18) 0.855819(13) 0.02160(9) Uani 1 1 d .
C1 C 0.1739(7) 0.8770(4) 0.7232(3) 0.0251(13) Uani 1 1 d .
C2 C 0.0911(7) 0.8760(4) 0.6575(3) 0.0250(13) Uani 1 1 d .
C3 C -0.0698(7) 0.8504(4) 0.6387(3) 0.0368(16) Uani 1 1 d .
H3 H -0.1260 0.8330 0.6667 0.044 Uiso 1 1 calc R
C4 C -0.1455(7) 0.8505(5) 0.5796(3) 0.0406(17) Uani 1 1 d .
H4 H -0.2529 0.8341 0.5680 0.049 Uiso 1 1 calc R
C5 C -0.0648(8) 0.8746(4) 0.5362(3) 0.0365(16) Uani 1 1 d .
C6 C 0.0961(8) 0.8977(4) 0.5560(3) 0.0355(16) Uani 1 1 d .
C7 C 0.1734(7) 0.9000(4) 0.6158(3) 0.0301(15) Uani 1 1 d .
H7 H 0.2809 0.9177 0.6280 0.036 Uiso 1 1 calc R
C8 C -0.2899(9) 0.8470(6) 0.4526(4) 0.084(3) Uani 1 1 d .
H8A H -0.3281 0.7831 0.4507 0.126 Uiso 1 1 calc R
H8B H -0.3185 0.8548 0.4107 0.126 Uiso 1 1 calc R
H8C H -0.3338 0.8823 0.4804 0.126 Uiso 1 1 calc R
C9 C 0.2176(7) 0.8953(5) 0.4015(3) 0.0360(17) Uani 1 1 d .
C10 C 0.0743(8) 0.8816(5) 0.3617(3) 0.0456(19) Uani 1 1 d .
H10 H -0.0151 0.8493 0.3699 0.055 Uiso 1 1 calc R
C11 C 0.0653(7) 0.9171(4) 0.3086(3) 0.0415(18) Uani 1 1 d .
H11 H -0.0306 0.9082 0.2813 0.050 Uiso 1 1 calc R
C12 C 0.1973(7) 0.9646(4) 0.2970(3) 0.0256(14) Uani 1 1 d .
C13 C 0.3397(7) 0.9789(5) 0.3391(3) 0.0429(18) Uani 1 1 d .
H13 H 0.4296 1.0116 0.3315 0.051 Uiso 1 1 calc R
C14 C 0.3500(7) 0.9461(5) 0.3908(3) 0.0467(19) Uani 1 1 d .
H14 H 0.4459 0.9577 0.4190 0.056 Uiso 1 1 calc R
C15 C 0.1898(7) 1.0054(4) 0.2413(3) 0.0233(13) Uani 1 1 d .
C16 C 0.2123(7) 0.7454(4) 0.8554(3) 0.0286(15) Uani 1 1 d .
C17 C 0.1782(7) 0.6509(4) 0.8690(3) 0.0258(14) Uani 1 1 d .
C18 C 0.0609(7) 0.6246(4) 0.8963(3) 0.0369(17) Uani 1 1 d .
H18 H 0.0048 0.6646 0.9073 0.044 Uiso 1 1 calc R
C19 C 0.0253(7) 0.5401(4) 0.9077(3) 0.0380(17) Uani 1 1 d .
H19 H -0.0527 0.5229 0.9273 0.046 Uiso 1 1 calc R
C20 C 0.1064(7) 0.4808(4) 0.8896(3) 0.0340(16) Uani 1 1 d .
C21 C 0.2255(8) 0.5061(4) 0.8622(3) 0.0426(19) Uani 1 1 d .
H21 H 0.2809 0.4659 0.8510 0.051 Uiso 1 1 calc R
C22 C 0.2612(7) 0.5916(4) 0.8516(3) 0.0402(18) Uani 1 1 d .
H22 H 0.3406 0.6096 0.8328 0.048 Uiso 1 1 calc R
C23 C 0.2716(8) 0.3321(4) 0.9816(3) 0.0368(16) Uani 1 1 d .
C24 C 0.2179(7) 0.2706(4) 1.0136(3) 0.0314(15) Uani 1 1 d .
H24 H 0.1222 0.2651 1.0222 0.038 Uiso 1 1 calc R
C25 C 0.3055(6) 0.2165(4) 1.0334(3) 0.0259(14) Uani 1 1 d .
C26 C 0.4425(7) 0.2239(5) 1.0180(3) 0.0388(17) Uani 1 1 d .
H26 H 0.5013 0.1870 1.0303 0.047 Uiso 1 1 calc R
C27 C 0.4962(7) 0.2837(5) 0.9850(3) 0.0414(18) Uani 1 1 d .
H27 H 0.5891 0.2858 0.9746 0.050 Uiso 1 1 calc R
C28 C 0.4140(8) 0.3413(5) 0.9670(3) 0.0402(17) Uani 1 1 d .
C29 C 0.2477(7) 0.1536(4) 1.0711(3) 0.0295(15) Uani 1 1 d .
C30 C 0.6058(9) 0.4204(6) 0.9236(4) 0.090(3) Uani 1 1 d .
H30A H 0.6839 0.4554 0.9624 0.135 Uiso 1 1 calc R
H30B H 0.6110 0.4538 0.8921 0.135 Uiso 1 1 calc R
H30C H 0.6226 0.3623 0.9084 0.135 Uiso 1 1 calc R
C31 C 0.7060(7) 0.7270(4) 0.7872(3) 0.0295(14) Uani 1 1 d .
C32 C 0.7554(6) 0.6435(4) 0.7711(3) 0.0258(14) Uani 1 1 d .
C33 C 0.6754(7) 0.5633(4) 0.7824(3) 0.0304(15) Uani 1 1 d .
H33 H 0.5942 0.5630 0.8012 0.036 Uiso 1 1 calc R
C34 C 0.7155(7) 0.4855(4) 0.7660(3) 0.0293(14) Uani 1 1 d .
C35 C 0.8350(7) 0.4814(4) 0.7383(3) 0.0377(16) Uani 1 1 d .
C36 C 0.9135(7) 0.5617(4) 0.7261(3) 0.0371(16) Uani 1 1 d .
H36 H 0.9934 0.5611 0.7066 0.045 Uiso 1 1 calc R
C37 C 0.8759(7) 0.6412(4) 0.7420(3) 0.0334(15) Uani 1 1 d .
H37 H 0.9302 0.6939 0.7335 0.040 Uiso 1 1 calc R
C38 C 0.9834(10) 0.3910(5) 0.6947(4) 0.076(3) Uani 1 1 d .
H38A H 0.9500 0.3932 0.6515 0.114 Uiso 1 1 calc R
H38B H 1.0016 0.3330 0.6948 0.114 Uiso 1 1 calc R
H38C H 1.0773 0.4401 0.7164 0.114 Uiso 1 1 calc R
C39 C 0.4451(7) 0.2518(4) 0.7627(3) 0.0351(16) Uani 1 1 d .
C40 C 0.3276(7) 0.2363(4) 0.7922(3) 0.0360(16) Uani 1 1 d .
H40 H 0.2620 0.2728 0.7926 0.043 Uiso 1 1 calc R
C41 C 0.3089(6) 0.1663(4) 0.8208(3) 0.0318(15) Uani 1 1 d .
H41 H 0.2284 0.1544 0.8400 0.038 Uiso 1 1 calc R
C42 C 0.4085(6) 0.1130(4) 0.8215(3) 0.0249(13) Uani 1 1 d .
C43 C 0.5252(8) 0.1300(4) 0.7919(3) 0.047(2) Uani 1 1 d .
H43 H 0.5913 0.0938 0.7918 0.056 Uiso 1 1 calc R
C44 C 0.5459(8) 0.1998(5) 0.7624(4) 0.052(2) Uani 1 1 d .
H44 H 0.6256 0.2114 0.7428 0.063 Uiso 1 1 calc R
C45 C 0.3896(7) 0.0359(4) 0.8544(3) 0.0273(14) Uani 1 1 d .
O1 O 0.0938(5) 0.8631(3) 0.76197(19) 0.0395(12) Uani 1 1 d .
O2 O 0.3163(4) 0.8909(3) 0.7351(2) 0.0373(11) Uani 1 1 d .
O3 O -0.1259(6) 0.8777(4) 0.4762(2) 0.0570(14) Uani 1 1 d .
O4 O 0.1828(5) 0.9262(3) 0.5135(2) 0.0473(13) Uani 1 1 d .
O5 O 0.1100(6) 0.7638(3) 0.4523(2) 0.0595(15) Uani 1 1 d .
O6 O 0.3827(6) 0.8564(4) 0.4952(3) 0.078(2) Uani 1 1 d .
O7 O 0.0605(4) 1.0019(3) 0.21015(19) 0.0326(10) Uani 1 1 d .
O8 O 0.3152(5) 1.0380(3) 0.2286(2) 0.0365(11) Uani 1 1 d .
O9 O 0.1365(5) 0.7952(3) 0.87350(19) 0.0348(11) Uani 1 1 d .
O10 O 0.3126(5) 0.7637(3) 0.8251(2) 0.0401(12) Uani 1 1 d .
O11 O -0.0851(6) 0.3508(4) 0.9179(3) 0.0758(19) Uani 1 1 d .
O12 O 0.0889(5) 0.3056(3) 0.8579(2) 0.0494(13) Uani 1 1 d .
O13 O 0.1901(6) 0.3944(3) 0.9682(2) 0.0538(14) Uani 1 1 d .
O14 O 0.4960(4) -0.0004(3) 0.86226(19) 0.0299(10) Uani 1 1 d .
O15 O 0.2696(4) 0.0164(3) 0.8729(2) 0.0377(11) Uani 1 1 d .
O16 O 0.1138(5) 0.1467(3) 1.0779(2) 0.0449(13) Uani 1 1 d .
O17 O 0.3368(5) 0.1138(3) 1.09625(19) 0.0370(11) Uani 1 1 d .
O18 O 0.3639(6) 0.3915(4) 0.7371(3) 0.0775(19) Uani 1 1 d .
O19 O 0.6353(5) 0.4043(3) 0.7794(2) 0.0371(11) Uani 1 1 d .
O20 O 0.4496(6) 0.7636(4) 0.6923(2) 0.0766(18) Uani 1 1 d .
H20A H 0.3727 0.7123 0.6853 0.115 Uiso 1 1 d R
H20B H 0.4193 0.7934 0.6645 0.115 Uiso 1 1 d R
O21 O 0.0080(6) 1.0491(3) 0.9234(2) 0.0559(14) Uani 1 1 d .
H21A H -0.0867 1.0485 0.9148 0.084 Uiso 1 1 d R
H21B H 0.0381 1.0499 0.9625 0.084 Uiso 1 1 d R
O22 O 0.5779(5) 0.7196(3) 0.7998(2) 0.0418(12) Uani 1 1 d .
O23 O 0.1865(6) 0.9498(4) 0.9713(2) 0.0697(16) Uani 1 1 d .
H23A H 0.1547 0.9051 0.9863 0.105 Uiso 1 1 d R
H23B H 0.2816 0.9584 0.9728 0.105 Uiso 1 1 d R
O24 O 0.4547(6) 0.4049(3) 0.9356(2) 0.0613(15) Uani 1 1 d .
O25 O 0.7950(5) 0.8058(3) 0.7896(2) 0.0396(11) Uani 1 1 d .
O26 O 0.8663(5) 0.4008(3) 0.7264(3) 0.0562(14) Uani 1 1 d .
O27 O 0.5032(7) 0.3189(3) 0.6687(2) 0.0714(16) Uani 1 1 d .
S1 S 0.2266(2) 0.84955(14) 0.46758(8) 0.0476(5) Uani 1 1 d .
S2 S 0.0608(2) 0.37061(12) 0.90340(9) 0.0433(5) Uani 1 1 d .
S3 S 0.4759(2) 0.34457(12) 0.72949(10) 0.0461(5) Uani 1 1 d .

loop_
_atom_site_aniso_label
_atom_site_aniso_U_11
_atom_site_aniso_U_22
_atom_site_aniso_U_33
_atom_site_aniso_U_23
_atom_site_aniso_U_13
_atom_site_aniso_U_12
Tb1 0.02808(17) 0.02087(17) 0.02421(18) 0.01020(14) 0.00911(14) 0.00925(13)
Tb2 0.02417(16) 0.01996(17) 0.02620(18) 0.01202(14) 0.01079(14) 0.00833(13)
C1 0.038(4) 0.019(3) 0.021(3) 0.005(3) 0.009(3) 0.014(3)
C2 0.031(3) 0.023(3) 0.017(3) 0.003(3) 0.002(3) 0.007(3)
C3 0.035(4) 0.039(4) 0.032(4) 0.009(4) 0.006(3) 0.008(3)
C4 0.025(3) 0.052(5) 0.036(4) 0.005(4) -0.001(3) 0.011(3)
C5 0.046(4) 0.035(4) 0.021(4) 0.000(3) -0.008(3) 0.018(3)
C6 0.049(4) 0.037(4) 0.027(4) 0.012(3) 0.014(3) 0.019(4)
C7 0.026(3) 0.039(4) 0.023(4) 0.010(3) 0.005(3) 0.007(3)
C8 0.068(6) 0.092(8) 0.061(6) 0.021(6) -0.040(5) 0.014(6)
C9 0.042(4) 0.058(5) 0.017(3) 0.015(4) 0.010(3) 0.025(4)
C10 0.057(5) 0.050(5) 0.040(4) 0.029(4) 0.026(4) 0.009(4)
C11 0.035(4) 0.048(5) 0.038(4) 0.024(4) 0.005(3) 0.000(3)
C12 0.037(3) 0.027(3) 0.024(3) 0.014(3) 0.016(3) 0.016(3)
C13 0.035(4) 0.063(5) 0.042(4) 0.032(4) 0.018(4) 0.015(4)
C14 0.035(4) 0.082(6) 0.033(4) 0.028(4) 0.008(3) 0.024(4)
C15 0.029(3) 0.018(3) 0.030(4) 0.007(3) 0.013(3) 0.014(3)
C16 0.037(4) 0.029(4) 0.029(4) 0.015(3) 0.013(3) 0.018(3)
C17 0.035(3) 0.024(3) 0.027(4) 0.013(3) 0.008(3) 0.018(3)
C18 0.045(4) 0.033(4) 0.051(5) 0.024(4) 0.023(4) 0.025(3)
C19 0.040(4) 0.050(4) 0.045(4) 0.031(4) 0.028(4) 0.022(4)
C20 0.043(4) 0.033(4) 0.040(4) 0.021(4) 0.017(3) 0.023(3)
C21 0.054(4) 0.039(4) 0.063(5) 0.031(4) 0.036(4) 0.033(4)
C22 0.047(4) 0.043(4) 0.056(5) 0.030(4) 0.032(4) 0.030(4)
C23 0.056(4) 0.027(4) 0.034(4) 0.015(3) 0.014(4) 0.016(3)
C24 0.036(4) 0.041(4) 0.030(4) 0.017(3) 0.021(3) 0.021(3)
C25 0.029(3) 0.025(3) 0.022(3) 0.007(3) 0.004(3) 0.005(3)
C26 0.032(4) 0.058(5) 0.034(4) 0.016(4) 0.009(3) 0.023(4)
C27 0.026(3) 0.066(5) 0.035(4) 0.020(4) 0.013(3) 0.009(4)
C28 0.045(4) 0.043(4) 0.029(4) 0.017(4) 0.010(3) 0.001(4)
C29 0.040(4) 0.032(4) 0.018(3) 0.009(3) 0.008(3) 0.011(3)
C30 0.074(6) 0.108(8) 0.060(6) 0.038(6) 0.021(5) -0.036(5)
C31 0.036(4) 0.022(4) 0.026(4) 0.004(3) -0.001(3) 0.010(3)
C32 0.026(3) 0.026(3) 0.025(3) 0.009(3) 0.002(3) 0.010(3)
C33 0.036(4) 0.024(4) 0.030(4) 0.004(3) 0.011(3) 0.008(3)
C34 0.037(4) 0.015(3) 0.031(4) 0.008(3) 0.003(3) 0.003(3)
C35 0.036(4) 0.025(4) 0.052(5) 0.007(4) 0.007(4) 0.016(3)
C36 0.031(4) 0.035(4) 0.045(4) 0.004(4) 0.015(3) 0.011(3)
C37 0.034(4) 0.031(4) 0.031(4) 0.010(3) 0.006(3) 0.005(3)
C38 0.094(7) 0.056(6) 0.104(8) 0.022(6) 0.045(6) 0.053(6)
C39 0.044(4) 0.020(4) 0.037(4) 0.009(3) 0.005(3) 0.005(3)
C40 0.026(3) 0.026(4) 0.060(5) 0.018(4) 0.011(3) 0.012(3)
C41 0.024(3) 0.029(4) 0.042(4) 0.008(3) 0.010(3) 0.006(3)
C42 0.030(3) 0.013(3) 0.031(4) 0.007(3) 0.008(3) 0.004(3)
C43 0.055(4) 0.033(4) 0.085(6) 0.034(4) 0.048(5) 0.032(4)
C44 0.067(5) 0.043(5) 0.080(6) 0.039(5) 0.053(5) 0.030(4)
C45 0.032(3) 0.018(3) 0.023(4) 0.000(3) 0.006(3) -0.001(3)
O1 0.056(3) 0.049(3) 0.025(3) 0.015(2) 0.018(2) 0.028(3)
O2 0.029(2) 0.049(3) 0.038(3) 0.023(3) 0.002(2) 0.015(2)
O3 0.071(3) 0.073(4) 0.026(3) 0.015(3) -0.007(3) 0.034(3)
O4 0.074(3) 0.050(3) 0.025(3) 0.018(3) 0.024(3) 0.017(3)
O5 0.107(4) 0.042(3) 0.041(3) 0.022(3) 0.032(3) 0.023(3)
O6 0.074(4) 0.134(6) 0.068(4) 0.070(4) 0.030(3) 0.065(4)
O7 0.031(2) 0.034(3) 0.038(3) 0.022(2) 0.007(2) 0.013(2)
O8 0.036(2) 0.044(3) 0.048(3) 0.029(3) 0.023(2) 0.021(2)
O9 0.053(3) 0.031(3) 0.036(3) 0.022(2) 0.021(2) 0.024(2)
O10 0.038(3) 0.039(3) 0.060(3) 0.031(3) 0.026(3) 0.014(2)
O11 0.076(4) 0.056(4) 0.135(6) 0.057(4) 0.069(4) 0.031(3)
O12 0.068(3) 0.034(3) 0.051(3) 0.014(3) 0.015(3) 0.022(3)
O13 0.095(4) 0.040(3) 0.042(3) 0.020(3) 0.018(3) 0.042(3)
O14 0.032(2) 0.026(2) 0.038(3) 0.012(2) 0.008(2) 0.017(2)
O15 0.029(2) 0.034(3) 0.052(3) 0.014(2) 0.018(2) 0.004(2)
O16 0.035(3) 0.064(3) 0.045(3) 0.038(3) 0.011(2) 0.012(2)
O17 0.054(3) 0.032(3) 0.031(3) 0.017(2) 0.005(2) 0.023(2)
O18 0.056(3) 0.058(4) 0.140(6) 0.064(4) 0.023(4) 0.027(3)
O19 0.044(3) 0.023(2) 0.042(3) 0.016(2) 0.005(2) 0.005(2)
O20 0.096(4) 0.100(5) 0.045(3) 0.011(4) 0.010(3) 0.062(4)
O21 0.075(4) 0.055(3) 0.038(3) 0.000(3) 0.019(3) 0.027(3)
O22 0.030(2) 0.027(3) 0.063(3) 0.006(3) 0.006(2) 0.010(2)
O23 0.078(4) 0.072(4) 0.058(4) 0.020(3) 0.012(3) 0.023(3)
O24 0.073(4) 0.055(4) 0.051(3) 0.032(3) 0.019(3) -0.005(3)
O25 0.049(3) 0.015(2) 0.046(3) 0.006(2) 0.003(2) 0.002(2)
O26 0.053(3) 0.031(3) 0.096(4) 0.017(3) 0.027(3) 0.026(3)
O27 0.104(4) 0.042(3) 0.045(4) 0.015(3) 0.006(3) -0.010(3)
S1 0.0707(13) 0.0629(14) 0.0302(11) 0.0289(11) 0.0233(10) 0.0353(12)
S2 0.0562(12) 0.0347(11) 0.0579(13) 0.0295(10) 0.0272(11) 0.0231(9)
S3 0.0500(11) 0.0288(10) 0.0549(13) 0.0233(10) 0.0037(10) 0.0020(9)

loop_
_atom_type_symbol
_atom_type_description
_atom_type_scat_dispersion_real
_atom_type_scat_dispersion_imag
_atom_type_scat_source
C C 0.0033 0.0016 'International Tables Vol C Tables 4.2.6.8 and 6.1.1.4'
H H 0.0000 0.0000 'International Tables Vol C Tables 4.2.6.8 and 6.1.1.4'
O O 0.0106 0.0060 'International Tables Vol C Tables 4.2.6.8 and 6.1.1.4'
S S 0.1246 0.1234 'International Tables Vol C Tables 4.2.6.8 and 6.1.1.4'
Tb Tb -0.1723 4.1537 'International Tables Vol C Tables 4.2.6.8 and 6.1.1.4'

loop_
_geom_angle_atom_site_label_1
_geom_angle_atom_site_label_2
_geom_angle_atom_site_label_3
_geom_angle
_geom_angle_site_symmetry_1
_geom_angle_site_symmetry_3
O8 Tb1 O17 97.59(15) 2_676 2_667
O8 Tb1 O10 171.28(13) 2_676 .
O17 Tb1 O10 89.25(15) 2_667 .
O8 Tb1 O2 87.79(14) 2_676 .
O17 Tb1 O2 147.89(14) 2_667 .
O10 Tb1 O2 83.55(14) . .
O8 Tb1 O14 80.49(14) 2_676 1_565
O17 Tb1 O14 73.95(14) 2_667 1_565
O10 Tb1 O14 96.33(14) . 1_565
O2 Tb1 O14 75.82(15) . 1_565
O8 Tb1 O22 112.89(13) 2_676 .
O17 Tb1 O22 76.49(15) 2_667 .
O10 Tb1 O22 73.90(13) . .
O2 Tb1 O22 130.26(16) . .
O14 Tb1 O22 148.96(14) 1_565 .
O8 Tb1 O20 85.40(19) 2_676 .
O17 Tb1 O20 143.47(15) 2_667 .
O10 Tb1 O20 92.32(19) . .
O2 Tb1 O20 68.30(16) . .
O14 Tb1 O20 141.82(15) 1_565 .
O22 Tb1 O20 68.99(17) . .
O15 Tb2 O1 78.33(16) 1_565 .
O15 Tb2 O9 93.45(14) 1_565 .
O1 Tb2 O9 77.28(13) . .
O15 Tb2 O7 84.96(14) 1_565 2_576
O1 Tb2 O7 75.40(14) . 2_576
O9 Tb2 O7 152.38(14) . 2_576
O15 Tb2 O16 134.96(16) 1_565 2_567
O1 Tb2 O16 140.29(17) . 2_567
O9 Tb2 O16 79.40(14) . 2_567
O7 Tb2 O16 120.50(13) 2_576 2_567
O15 Tb2 O25 152.98(15) 1_565 1_455
O1 Tb2 O25 77.38(16) . 1_455
O9 Tb2 O25 92.61(15) . 1_455
O7 Tb2 O25 77.63(14) 2_576 1_455
O16 Tb2 O25 72.05(15) 2_567 1_455
O15 Tb2 O21 77.98(16) 1_565 .
O1 Tb2 O21 140.67(15) . .
O9 Tb2 O21 135.03(16) . .
O7 Tb2 O21 71.64(16) 2_576 .
O16 Tb2 O21 76.68(16) 2_567 .
O25 Tb2 O21 114.89(16) 1_455 .
O15 Tb2 O23 69.81(17) 1_565 .
O1 Tb2 O23 130.94(16) . .
O9 Tb2 O23 68.72(16) . .
O7 Tb2 O23 134.81(16) 2_576 .
O16 Tb2 O23 66.17(17) 2_567 .
O25 Tb2 O23 136.48(16) 1_455 .
O21 Tb2 O23 66.89(17) . .
O2 C1 O1 124.9(5) . .
O2 C1 C2 117.4(5) . .
O1 C1 C2 117.7(5) . .
C7 C2 C3 119.5(5) . .
C7 C2 C1 120.3(5) . .
C3 C2 C1 120.2(5) . .
C4 C3 C2 120.5(5) . .
C4 C3 H3 119.7 . .
C2 C3 H3 119.7 . .
C3 C4 C5 121.2(6) . .
C3 C4 H4 119.4 . .
C5 C4 H4 119.4 . .
O3 C5 C4 127.0(6) . .
O3 C5 C6 116.2(6) . .
C4 C5 C6 116.8(6) . .
C7 C6 C5 122.5(5) . .
C7 C6 O4 119.1(6) . .
C5 C6 O4 118.2(5) . .
C6 C7 C2 119.5(6) . .
C6 C7 H7 120.3 . .
C2 C7 H7 120.3 . .
O3 C8 H8A 109.5 . .
O3 C8 H8B 109.5 . .
H8A C8 H8B 109.5 . .
O3 C8 H8C 109.5 . .
H8A C8 H8C 109.5 . .
H8B C8 H8C 109.5 . .
C10 C9 C14 120.6(5) . .
C10 C9 S1 118.3(5) . .
C14 C9 S1 121.0(5) . .
C9 C10 C11 118.9(6) . .
C9 C10 H10 120.5 . .
C11 C10 H10 120.5 . .
C12 C11 C10 120.2(6) . .
C12 C11 H11 119.9 . .
C10 C11 H11 119.9 . .
C11 C12 C13 119.1(5) . .
C11 C12 C15 120.9(5) . .
C13 C12 C15 119.9(5) . .
C14 C13 C12 121.4(6) . .
C14 C13 H13 119.3 . .
C12 C13 H13 119.3 . .
C13 C14 C9 119.7(6) . .
C13 C14 H14 120.1 . .
C9 C14 H14 120.1 . .
O7 C15 O8 124.8(5) . .
O7 C15 C12 117.7(5) . .
O8 C15 C12 117.5(5) . .
O9 C16 O10 126.1(5) . .
O9 C16 C17 116.8(5) . .
O10 C16 C17 117.1(5) . .
C18 C17 C22 120.4(5) . .
C18 C17 C16 119.1(5) . .
C22 C17 C16 120.4(5) . .
C17 C18 C19 120.6(5) . .
C17 C18 H18 119.7 . .
C19 C18 H18 119.7 . .
C18 C19 C20 119.0(5) . .
C18 C19 H19 120.5 . .
C20 C19 H19 120.5 . .
C19 C20 C21 121.2(5) . .
C19 C20 S2 119.6(4) . .
C21 C20 S2 119.1(4) . .
C22 C21 C20 119.2(5) . .
C22 C21 H21 120.4 . .
C20 C21 H21 120.4 . .
C21 C22 C17 119.6(5) . .
C21 C22 H22 120.2 . .
C17 C22 H22 120.2 . .
C24 C23 C28 121.6(5) . .
C24 C23 O13 119.7(5) . .
C28 C23 O13 118.5(5) . .
C23 C24 C25 120.2(5) . .
C23 C24 H24 119.9 . .
C25 C24 H24 119.9 . .
C26 C25 C24 118.2(5) . .
C26 C25 C29 122.8(5) . .
C24 C25 C29 119.0(5) . .
C25 C26 C27 122.2(5) . .
C25 C26 H26 118.9 . .
C27 C26 H26 118.9 . .
C26 C27 C28 120.8(5) . .
C26 C27 H27 119.6 . .
C28 C27 H27 119.6 . .
O24 C28 C27 127.1(6) . .
O24 C28 C23 115.9(6) . .
C27 C28 C23 117.0(5) . .
O16 C29 O17 124.2(5) . .
O16 C29 C25 117.1(5) . .
O17 C29 C25 118.6(5) . .
O24 C30 H30A 109.5 . .
O24 C30 H30B 109.5 . .
H30A C30 H30B 109.5 . .
O24 C30 H30C 109.5 . .
H30A C30 H30C 109.5 . .
H30B C30 H30C 109.5 . .
O22 C31 O25 120.8(5) . .
O22 C31 C32 119.1(5) . .
O25 C31 C32 120.1(5) . .
C33 C32 C37 118.5(5) . .
C33 C32 C31 119.1(5) . .
C37 C32 C31 122.3(5) . .
C34 C33 C32 119.9(5) . .
C34 C33 H33 120.1 . .
C32 C33 H33 120.1 . .
C33 C34 C35 123.0(5) . .
C33 C34 O19 119.4(5) . .
C35 C34 O19 117.6(5) . .
O26 C35 C34 117.0(5) . .
O26 C35 C36 126.1(5) . .
C34 C35 C36 116.9(5) . .
C37 C36 C35 121.5(5) . .
C37 C36 H36 119.2 . .
C35 C36 H36 119.2 . .
C36 C37 C32 120.1(5) . .
C36 C37 H37 119.9 . .
C32 C37 H37 119.9 . .
O26 C38 H38A 109.5 . .
O26 C38 H38B 109.5 . .
H38A C38 H38B 109.5 . .
O26 C38 H38C 109.5 . .
H38A C38 H38C 109.5 . .
H38B C38 H38C 109.5 . .
C40 C39 C44 121.8(5) . .
C40 C39 S3 119.2(5) . .
C44 C39 S3 118.9(5) . .
C41 C40 C39 119.0(5) . .
C41 C40 H40 120.5 . .
C39 C40 H40 120.5 . .
C40 C41 C42 120.7(5) . .
C40 C41 H41 119.6 . .
C42 C41 H41 119.6 . .
C43 C42 C41 119.2(5) . .
C43 C42 C45 119.9(5) . .
C41 C42 C45 120.9(5) . .
C42 C43 C44 121.2(5) . .
C42 C43 H43 119.4 . .
C44 C43 H43 119.4 . .
C39 C44 C43 118.2(5) . .
C39 C44 H44 120.9 . .
C43 C44 H44 120.9 . .
O15 C45 O14 125.6(5) . .
O15 C45 C42 116.3(5) . .
O14 C45 C42 118.0(5) . .
C1 O1 Tb2 150.8(4) . .
C1 O2 Tb1 140.4(3) . .
C5 O3 C8 117.5(6) . .
C6 O4 S1 117.6(4) . .
C15 O7 Tb2 134.7(3) . 2_576
C15 O8 Tb1 155.4(3) . 2_676
C16 O9 Tb2 145.8(3) . .
C16 O10 Tb1 153.9(4) . .
C23 O13 S2 121.7(4) . .
C45 O14 Tb1 129.9(4) . 1_545
C45 O15 Tb2 146.1(4) . 1_545
C29 O16 Tb2 136.1(4) . 2_567
C29 O17 Tb1 133.6(4) . 2_667
C34 O19 S3 116.2(4) . .
Tb1 O20 H20A 111.5 . .
Tb1 O20 H20B 110.8 . .
H20A O20 H20B 107.4 . .
Tb2 O21 H21A 109.6 . .
Tb2 O21 H21B 109.3 . .
H21A O21 H21B 109.2 . .
C31 O22 Tb1 109.3(3) . .
Tb2 O23 H23A 109.2 . .
Tb2 O23 H23B 109.1 . .
H23A O23 H23B 109.5 . .
C28 O24 C30 117.3(6) . .
C31 O25 Tb2 137.8(4) . 1_655
C35 O26 C38 119.5(5) . .
O5 S1 O6 119.5(3) . .
O5 S1 O4 109.6(3) . .
O6 S1 O4 107.3(3) . .
O5 S1 C9 110.8(3) . .
O6 S1 C9 109.2(3) . .
O4 S1 C9 98.4(3) . .
O12 S2 O11 119.4(3) . .
O12 S2 O13 108.3(3) . .
O11 S2 O13 107.2(3) . .
O12 S2 C20 112.0(3) . .
O11 S2 C20 109.4(3) . .
O13 S2 C20 98.1(3) . .
O27 S3 O18 119.6(4) . .
O27 S3 O19 108.5(3) . .
O18 S3 O19 108.4(3) . .
O27 S3 C39 111.2(3) . .
O18 S3 C39 110.2(3) . .
O19 S3 C39 96.6(3) . .

loop_
_geom_bond_atom_site_label_1
_geom_bond_atom_site_label_2
_geom_bond_distance
_geom_bond_site_symmetry_2
Tb1 O8 2.259(4) 2_676
Tb1 O17 2.293(4) 2_667
Tb1 O10 2.318(4) .
Tb1 O2 2.339(4) .
Tb1 O14 2.364(4) 1_565
Tb1 O22 2.401(4) .
Tb1 O20 2.457(5) .
Tb2 O15 2.297(4) 1_565
Tb2 O1 2.303(4) .
Tb2 O9 2.331(4) .
Tb2 O7 2.365(4) 2_576
Tb2 O16 2.366(4) 2_567
Tb2 O25 2.366(5) 1_455
Tb2 O21 2.429(4) .
Tb2 O23 2.545(5) .
C1 O2 1.244(6) .
C1 O1 1.265(6) .
C1 C2 1.504(7) .
C2 C7 1.369(7) .
C2 C3 1.392(8) .
C3 C4 1.362(8) .
C3 H3 0.9300 .
C4 C5 1.392(8) .
C4 H4 0.9300 .
C5 O3 1.358(7) .
C5 C6 1.395(8) .
C6 C7 1.367(8) .
C6 O4 1.430(6) .
C7 H7 0.9300 .
C8 O3 1.423(8) .
C8 H8A 0.9600 .
C8 H8B 0.9600 .
C8 H8C 0.9600 .
C9 C10 1.377(9) .
C9 C14 1.380(8) .
C9 S1 1.763(6) .
C10 C11 1.405(7) .
C10 H10 0.9300 .
C11 C12 1.368(7) .
C11 H11 0.9300 .
C12 C13 1.392(8) .
C12 C15 1.507(7) .
C13 C14 1.350(8) .
C13 H13 0.9300 .
C14 H14 0.9300 .
C15 O7 1.239(6) .
C15 O8 1.258(6) .
C16 O9 1.228(6) .
C16 O10 1.265(6) .
C16 C17 1.538(7) .
C17 C18 1.367(7) .
C17 C22 1.383(7) .
C18 C19 1.368(8) .
C18 H18 0.9300 .
C19 C20 1.375(7) .
C19 H19 0.9300 .
C20 C21 1.378(7) .
C20 S2 1.773(6) .
C21 C22 1.376(8) .
C21 H21 0.9300 .
C22 H22 0.9300 .
C23 C24 1.370(7) .
C23 C28 1.400(8) .
C23 O13 1.412(7) .
C24 C25 1.385(7) .
C24 H24 0.9300 .
C25 C26 1.364(7) .
C25 C29 1.491(7) .
C26 C27 1.365(8) .
C26 H26 0.9300 .
C27 C28 1.384(8) .
C27 H27 0.9300 .
C28 O24 1.352(7) .
C29 O16 1.259(6) .
C29 O17 1.263(6) .
C30 O24 1.447(8) .
C30 H30A 0.9600 .
C30 H30B 0.9600 .
C30 H30C 0.9600 .
C31 O22 1.255(6) .
C31 O25 1.283(7) .
C31 C32 1.484(7) .
C32 C33 1.387(7) .
C32 C37 1.402(7) .
C33 C34 1.355(7) .
C33 H33 0.9300 .
C34 C35 1.379(7) .
C34 O19 1.425(6) .
C35 O26 1.343(7) .
C35 C36 1.395(8) .
C36 C37 1.364(8) .
C36 H36 0.9300 .
C37 H37 0.9300 .
C38 O26 1.429(7) .
C38 H38A 0.9600 .
C38 H38B 0.9600 .
C38 H38C 0.9600 .
C39 C40 1.377(7) .
C39 C44 1.379(8) .
C39 S3 1.749(6) .
C40 C41 1.369(7) .
C40 H40 0.9300 .
C41 C42 1.386(7) .
C41 H41 0.9300 .
C42 C43 1.375(7) .
C42 C45 1.527(7) .
C43 C44 1.381(8) .
C43 H43 0.9300 .
C44 H44 0.9300 .
C45 O15 1.251(6) .
C45 O14 1.254(6) .
O4 S1 1.592(5) .
O5 S1 1.420(5) .
O6 S1 1.420(5) .
O7 Tb2 2.365(4) 2_576
O8 Tb1 2.259(4) 2_676
O11 S2 1.426(4) .
O12 S2 1.388(5) .
O13 S2 1.585(5) .
O14 Tb1 2.364(4) 1_545
O15 Tb2 2.297(4) 1_545
O16 Tb2 2.366(4) 2_567
O17 Tb1 2.293(4) 2_667
O18 S3 1.427(5) .
O19 S3 1.582(5) .
O20 H20A 0.8910 .
O20 H20B 0.8899 .
O21 H21A 0.8561 .
O21 H21B 0.8554 .
O23 H23A 0.8504 .
O23 H23B 0.8500 .
O25 Tb2 2.366(5) 1_655
O27 S3 1.419(5) .

loop_
_geom_torsion_atom_site_label_1
_geom_torsion_atom_site_label_2
_geom_torsion_atom_site_label_3
_geom_torsion_atom_site_label_4
_geom_torsion
_geom_torsion_site_symmetry_1
_geom_torsion_site_symmetry_4
O2 C1 C2 C7 -7.2(8) . .
O1 C1 C2 C7 173.2(5) . .
O2 C1 C2 C3 172.5(5) . .
O1 C1 C2 C3 -7.0(8) . .
C7 C2 C3 C4 -1.1(9) . .
C1 C2 C3 C4 179.1(6) . .
C2 C3 C4 C5 1.0(10) . .
C3 C4 C5 O3 -179.9(6) . .
C3 C4 C5 C6 0.6(10) . .
O3 C5 C6 C7 178.2(6) . .
C4 C5 C6 C7 -2.2(10) . .
O3 C5 C6 O4 2.7(9) . .
C4 C5 C6 O4 -177.7(5) . .
C5 C6 C7 C2 2.2(10) . .
O4 C6 C7 C2 177.6(5) . .
C3 C2 C7 C6 -0.5(9) . .
C1 C2 C7 C6 179.2(5) . .
C14 C9 C10 C11 2.4(10) . .
S1 C9 C10 C11 -179.6(5) . .
C9 C10 C11 C12 -0.2(10) . .
C10 C11 C12 C13 -1.3(10) . .
C10 C11 C12 C15 -178.4(6) . .
C11 C12 C13 C14 0.6(10) . .
C15 C12 C13 C14 177.6(6) . .
C12 C13 C14 C9 1.7(11) . .
C10 C9 C14 C13 -3.2(11) . .
S1 C9 C14 C13 178.8(5) . .
C11 C12 C15 O7 6.7(8) . .
C13 C12 C15 O7 -170.3(6) . .
C11 C12 C15 O8 -171.2(6) . .
C13 C12 C15 O8 11.7(8) . .
O9 C16 C17 C18 4.2(9) . .
O10 C16 C17 C18 -174.0(6) . .
O9 C16 C17 C22 -178.4(6) . .
O10 C16 C17 C22 3.4(9) . .
C22 C17 C18 C19 0.9(10) . .
C16 C17 C18 C19 178.4(6) . .
C17 C18 C19 C20 -1.7(11) . .
C18 C19 C20 C21 2.0(11) . .
C18 C19 C20 S2 -179.5(5) . .
C19 C20 C21 C22 -1.4(11) . .
S2 C20 C21 C22 -179.9(6) . .
C20 C21 C22 C17 0.5(11) . .
C18 C17 C22 C21 -0.3(10) . .
C16 C17 C22 C21 -177.7(6) . .
C28 C23 C24 C25 1.0(10) . .
O13 C23 C24 C25 -172.7(6) . .
C23 C24 C25 C26 -2.4(10) . .
C23 C24 C25 C29 176.9(6) . .
C24 C25 C26 C27 1.3(10) . .
C29 C25 C26 C27 -178.0(6) . .
C25 C26 C27 C28 1.4(11) . .
C26 C27 C28 O24 178.5(7) . .
C26 C27 C28 C23 -2.8(11) . .
C24 C23 C28 O24 -179.5(6) . .
O13 C23 C28 O24 -5.8(9) . .
C24 C23 C28 C27 1.6(10) . .
O13 C23 C28 C27 175.3(6) . .
C26 C25 C29 O16 -174.1(6) . .
C24 C25 C29 O16 6.6(9) . .
C26 C25 C29 O17 8.6(9) . .
C24 C25 C29 O17 -170.6(6) . .
O22 C31 C32 C33 -12.6(8) . .
O25 C31 C32 C33 165.8(6) . .
O22 C31 C32 C37 164.2(6) . .
O25 C31 C32 C37 -17.3(9) . .
C37 C32 C33 C34 0.7(9) . .
C31 C32 C33 C34 177.7(6) . .
C32 C33 C34 C35 0.4(10) . .
C32 C33 C34 O19 178.3(5) . .
C33 C34 C35 O26 177.7(6) . .
O19 C34 C35 O26 -0.2(9) . .
C33 C34 C35 C36 -1.4(10) . .
O19 C34 C35 C36 -179.3(6) . .
O26 C35 C36 C37 -177.7(6) . .
C34 C35 C36 C37 1.3(10) . .
C35 C36 C37 C32 -0.2(10) . .
C33 C32 C37 C36 -0.8(9) . .
C31 C32 C37 C36 -177.7(6) . .
C44 C39 C40 C41 -1.2(11) . .
S3 C39 C40 C41 -176.8(5) . .
C39 C40 C41 C42 1.5(10) . .
C40 C41 C42 C43 -1.3(10) . .
C40 C41 C42 C45 179.0(6) . .
C41 C42 C43 C44 0.9(11) . .
C45 C42 C43 C44 -179.4(7) . .
C40 C39 C44 C43 0.8(12) . .
S3 C39 C44 C43 176.4(6) . .
C42 C43 C44 C39 -0.7(12) . .
C43 C42 C45 O15 -170.9(6) . .
C41 C42 C45 O15 8.8(9) . .
C43 C42 C45 O14 11.2(9) . .
C41 C42 C45 O14 -169.1(6) . .
O2 C1 O1 Tb2 63.2(10) . .
C2 C1 O1 Tb2 -117.3(7) . .
O15 Tb2 O1 C1 -16.4(7) 1_565 .
O9 Tb2 O1 C1 -112.7(8) . .
O7 Tb2 O1 C1 71.4(7) 2_576 .
O16 Tb2 O1 C1 -168.1(7) 2_567 .
O25 Tb2 O1 C1 151.7(8) 1_455 .
O21 Tb2 O1 C1 37.6(9) . .
O23 Tb2 O1 C1 -66.2(8) . .
O1 C1 O2 Tb1 25.1(10) . .
C2 C1 O2 Tb1 -154.4(4) . .
O8 Tb1 O2 C1 -168.3(6) 2_676 .
O17 Tb1 O2 C1 -67.5(7) 2_667 .
O10 Tb1 O2 C1 10.7(6) . .
O14 Tb1 O2 C1 -87.5(6) 1_565 .
O22 Tb1 O2 C1 73.2(6) . .
O20 Tb1 O2 C1 105.8(6) . .
C4 C5 O3 C8 -4.8(10) . .
C6 C5 O3 C8 174.7(6) . .
C7 C6 O4 S1 91.1(7) . .
C5 C6 O4 S1 -93.3(6) . .
O8 C15 O7 Tb2 -26.3(9) . 2_576
C12 C15 O7 Tb2 155.9(4) . 2_576
O7 C15 O8 Tb1 40.2(14) . 2_676
C12 C15 O8 Tb1 -142.0(8) . 2_676
O10 C16 O9 Tb2 26.5(12) . .
C17 C16 O9 Tb2 -151.5(5) . .
O15 Tb2 O9 C16 -62.4(8) 1_565 .
O1 Tb2 O9 C16 14.8(8) . .
O7 Tb2 O9 C16 23.3(9) 2_576 .
O16 Tb2 O9 C16 162.4(8) 2_567 .
O25 Tb2 O9 C16 91.2(8) 1_455 .
O21 Tb2 O9 C16 -138.9(7) . .
O23 Tb2 O9 C16 -129.2(8) . .
O9 C16 O10 Tb1 38.7(13) . .
C17 C16 O10 Tb1 -143.3(7) . .
O8 Tb1 O10 C16 -80.5(14) 2_676 .
O17 Tb1 O10 C16 61.4(9) 2_667 .
O2 Tb1 O10 C16 -87.2(9) . .
O14 Tb1 O10 C16 -12.4(9) 1_565 .
O22 Tb1 O10 C16 137.6(9) . .
O20 Tb1 O10 C16 -155.1(9) . .
C24 C23 O13 S2 -91.9(7) . .
C28 C23 O13 S2 94.3(7) . .
O15 C45 O14 Tb1 83.1(7) . 1_545
C42 C45 O14 Tb1 -99.2(6) . 1_545
O14 C45 O15 Tb2 -75.1(10) . 1_545
C42 C45 O15 Tb2 107.1(7) . 1_545
O17 C29 O16 Tb2 11.6(10) . 2_567
C25 C29 O16 Tb2 -165.4(4) . 2_567
O16 C29 O17 Tb1 -75.3(8) . 2_667
C25 C29 O17 Tb1 101.7(6) . 2_667
C33 C34 O19 S3 82.7(6) . .
C35 C34 O19 S3 -99.3(6) . .
O25 C31 O22 Tb1 13.0(7) . .
C32 C31 O22 Tb1 -168.5(4) . .
O8 Tb1 O22 C31 6.3(4) 2_676 .
O17 Tb1 O22 C31 -86.4(4) 2_667 .
O10 Tb1 O22 C31 -179.6(4) . .
O2 Tb1 O22 C31 113.9(4) . .
O14 Tb1 O22 C31 -104.5(4) 1_565 .
O20 Tb1 O22 C31 81.5(4) . .
C27 C28 O24 C30 -5.3(11) . .
C23 C28 O24 C30 176.0(6) . .
O22 C31 O25 Tb2 108.2(6) . 1_655
C32 C31 O25 Tb2 -70.2(8) . 1_655
C34 C35 O26 C38 176.7(7) . .
C36 C35 O26 C38 -4.3(11) . .
C6 O4 S1 O5 30.9(5) . .
C6 O4 S1 O6 -100.2(5) . .
C6 O4 S1 C9 146.5(5) . .
C10 C9 S1 O5 35.8(6) . .
C14 C9 S1 O5 -146.2(6) . .
C10 C9 S1 O6 169.4(6) . .
C14 C9 S1 O6 -12.5(7) . .
C10 C9 S1 O4 -78.9(6) . .
C14 C9 S1 O4 99.1(6) . .
C23 O13 S2 O12 -23.9(5) . .
C23 O13 S2 O11 106.3(5) . .
C23 O13 S2 C20 -140.4(4) . .
C19 C20 S2 O12 149.6(6) . .
C21 C20 S2 O12 -31.9(7) . .
C19 C20 S2 O11 14.7(7) . .
C21 C20 S2 O11 -166.7(6) . .
C19 C20 S2 O13 -96.8(6) . .
C21 C20 S2 O13 81.7(6) . .
C34 O19 S3 O27 57.8(5) . .
C34 O19 S3 O18 -73.4(4) . .
C34 O19 S3 C39 172.8(4) . .
C40 C39 S3 O27 -136.6(6) . .
C44 C39 S3 O27 47.6(7) . .
C40 C39 S3 O18 -1.7(7) . .
C44 C39 S3 O18 -177.5(6) . .
C40 C39 S3 O19 110.6(6) . .
C44 C39 S3 O19 -65.1(6) . .

loop_
_platon_squeeze_void_nr
_platon_squeeze_void_average_x
_platon_squeeze_void_average_y
_platon_squeeze_void_average_z
_platon_squeeze_void_volume
_platon_squeeze_void_count_electrons
_platon_squeeze_void_content
1 0.081 0.500 0.500 481 104 ' '
2 0.251 0.823 0.069 16 8 ' '
3 0.749 0.176 0.931 16 8 ' '
